data_4077822
loop_
_publ_author_name
'Clegg, William'
'Izod, Keith'
'McFarlane, William'
'O'Shaughnessy, Paul'

_publ_section_title
;
 Regioselective Metalation of a Tertiary Phosphine. Solution and
 Solid-State Structures of an Unusual Aminobenzyllithium Complex
;
_journal_issue 20
_journal_name_full Organometallics
_journal_page_first 3950
_journal_paper_doi 10.1021/om9904910
_journal_volume 18
_journal_year 1999
_chemical_formula_sum 'C45 H60 Li2 N4 P2'
_chemical_formula_weight 732.79
_chemical_name_systematic
;
 ?
;
_space_group_IT_number 2
_symmetry_cell_setting triclinic
_symmetry_space_group_name_Hall '-P 1'
_symmetry_space_group_name_H-M 'P -1'
_atom_sites_solution_hydrogens geom
_atom_sites_solution_primary direct
_atom_sites_solution_secondary difmap
_audit_creation_method SHELXL-97
_cell_angle_alpha 70.298(2)
_cell_angle_beta 81.523(2)
_cell_angle_gamma 68.833(2)
_cell_formula_units_Z 2
_cell_length_a 9.7384(6)
_cell_length_b 13.1535(8)
_cell_length_c 19.0431(12)
_cell_measurement_reflns_used 8477
_cell_measurement_temperature 160(2)
_cell_measurement_theta_max 28.70
_cell_measurement_theta_min 2.24
_cell_volume 2140.7(2)
_computing_cell_refinement 'local programs'
_computing_data_collection 'Siemens SMART'
_computing_data_reduction 'Siemens SAINT'
_computing_molecular_graphics 'Siemens SHELXTL'
_computing_publication_material 'SHELXTL and local programs'
_computing_structure_refinement 'Siemens SHELXTL'
_computing_structure_solution 'Siemens SHELXTL'
_diffrn_ambient_temperature 160(2)
_diffrn_measured_fraction_theta_full 0.849
_diffrn_measured_fraction_theta_max 0.849
_diffrn_measurement_device_type 'Siemens SMART CCD diffractometer'
_diffrn_measurement_method '\w rotation with narrow frames'
_diffrn_radiation_monochromator graphite
_diffrn_radiation_source 'fine-focus sealed tube'
_diffrn_radiation_type MoK\a
_diffrn_radiation_wavelength 0.71073
_diffrn_reflns_av_R_equivalents 0.0279
_diffrn_reflns_av_sigmaI/netI 0.0666
_diffrn_reflns_limit_h_max 12
_diffrn_reflns_limit_h_min -11
_diffrn_reflns_limit_k_max 17
_diffrn_reflns_limit_k_min -17
_diffrn_reflns_limit_l_max 23
_diffrn_reflns_limit_l_min -25
_diffrn_reflns_number 14392
_diffrn_reflns_theta_full 28.70
_diffrn_reflns_theta_max 28.70
_diffrn_reflns_theta_min 1.74
_diffrn_standards_decay_% 0
_diffrn_standards_number 0
_exptl_absorpt_coefficient_mu 0.136
_exptl_absorpt_correction_type none
_exptl_crystal_colour red
_exptl_crystal_density_diffrn 1.137
_exptl_crystal_density_method 'not measured'
_exptl_crystal_description block
_exptl_crystal_F_000 788
_exptl_crystal_size_max 0.46
_exptl_crystal_size_mid 0.32
_exptl_crystal_size_min 0.28
_refine_diff_density_max 0.526
_refine_diff_density_min -0.422
_refine_diff_density_rms 0.057
_refine_ls_extinction_method none
_refine_ls_goodness_of_fit_ref 1.026
_refine_ls_hydrogen_treatment mixed
_refine_ls_matrix_type full
_refine_ls_number_parameters 534
_refine_ls_number_reflns 9388
_refine_ls_number_restraints 120
_refine_ls_restrained_S_all 1.036
_refine_ls_R_factor_all 0.0958
_refine_ls_R_factor_gt 0.0630
_refine_ls_shift/su_max 0.001
_refine_ls_shift/su_mean 0.000
_refine_ls_structure_factor_coef Fsqd
_refine_ls_weighting_details 'calc w=1/[\s^2^(Fo^2^)+(0.0677P)^2^+1.1521P] where P=(Fo^2^+2Fc^2^)/3'
_refine_ls_weighting_scheme calc
_refine_ls_wR_factor_gt 0.1398
_refine_ls_wR_factor_ref 0.1603
_reflns_number_gt 6732
_reflns_number_total 9388
_reflns_threshold_expression >2sigma(I)
_cod_data_source_file om9904910.cif
_cod_data_source_block ki22
_cod_original_sg_symbol_H-M P-1
_cod_database_code 4077822

loop_
_symmetry_equiv_pos_as_xyz
'x, y, z'
'-x, -y, -z'

loop_
_atom_site_label
_atom_site_type_symbol
_atom_site_fract_x
_atom_site_fract_y
_atom_site_fract_z
_atom_site_U_iso_or_equiv
_atom_site_adp_type
_atom_site_occupancy
_atom_site_symmetry_multiplicity
_atom_site_calc_flag
_atom_site_refinement_flags
_atom_site_disorder_assembly
_atom_site_disorder_group
Li1 Li 0.8735(5) 0.6629(4) 0.3154(3) 0.0383(11) Uani 1 1 d . . .
Li2 Li 0.6979(5) 0.9031(4) 0.2062(2) 0.0326(9) Uani 1 1 d . . .
P1 P 0.70780(7) 0.59319(5) 0.27084(3) 0.02499(15) Uani 1 1 d . . .
P2 P 0.45797(7) 0.95884(5) 0.28114(4) 0.02442(15) Uani 1 1 d . . .
N1 N 1.0611(2) 0.51615(18) 0.31785(13) 0.0348(5) Uani 1 1 d . . .
N2 N 0.8542(2) 0.83377(18) 0.06944(12) 0.0301(5) Uani 1 1 d . . .
N3 N 0.6823(2) 1.08711(17) 0.16136(12) 0.0333(5) Uani 1 1 d . . .
N4 N 0.9138(2) 0.76643(17) 0.36234(12) 0.0275(4) Uani 1 1 d . . .
C1 C 0.5935(3) 0.5103(2) 0.32843(15) 0.0391(6) Uani 1 1 d . . .
H1A H 0.5193 0.5561 0.3565 0.059 Uiso 1 1 calc R . .
H1B H 0.6557 0.4402 0.3633 0.059 Uiso 1 1 calc R . .
H1C H 0.5444 0.4901 0.2964 0.059 Uiso 1 1 calc R . .
C2 C 0.8293(3) 0.4895(2) 0.22385(14) 0.0302(6) Uani 1 1 d . . .
C3 C 0.7878(3) 0.4833(2) 0.15904(16) 0.0403(7) Uani 1 1 d . . .
H3 H 0.6950 0.5331 0.1385 0.048 Uiso 1 1 calc R . .
C4 C 0.8800(4) 0.4052(3) 0.12397(18) 0.0539(9) Uani 1 1 d . . .
H4 H 0.8501 0.4017 0.0798 0.065 Uiso 1 1 calc R . .
C5 C 1.0146(4) 0.3330(3) 0.15313(19) 0.0558(9) Uani 1 1 d . . .
H5 H 1.0778 0.2796 0.1291 0.067 Uiso 1 1 calc R . .
C6 C 1.0578(4) 0.3382(2) 0.21729(18) 0.0483(8) Uani 1 1 d . . .
H6 H 1.1511 0.2880 0.2371 0.058 Uiso 1 1 calc R . .
C7 C 0.9672(3) 0.4157(2) 0.25365(15) 0.0330(6) Uani 1 1 d . . .
C8 C 1.0210(3) 0.4150(2) 0.32446(15) 0.0363(6) Uani 1 1 d . . .
H8A H 0.9430 0.4095 0.3639 0.054 Uiso 1 1 calc R . .
H8B H 1.1082 0.3454 0.3409 0.054 Uiso 1 1 calc R . .
C9 C 1.1281(3) 0.4942(3) 0.38822(18) 0.0519(9) Uani 1 1 d . . .
H9A H 1.2152 0.4248 0.3965 0.078 Uiso 1 1 calc R . .
H9B H 1.0565 0.4836 0.4296 0.078 Uiso 1 1 calc R . .
H9C H 1.1571 0.5595 0.3854 0.078 Uiso 1 1 calc R . .
C10 C 1.1675(3) 0.5333(2) 0.25565(18) 0.0446(7) Uani 1 1 d . . .
H10A H 1.1961 0.5987 0.2532 0.067 Uiso 1 1 calc R . .
H10B H 1.1225 0.5486 0.2088 0.067 Uiso 1 1 calc R . .
H10C H 1.2550 0.4643 0.2634 0.067 Uiso 1 1 calc R . .
C11 C 0.5855(3) 0.7047(2) 0.19985(13) 0.0245(5) Uani 1 1 d . . .
C12 C 0.4345(3) 0.7242(2) 0.20489(15) 0.0334(6) Uani 1 1 d . . .
H12 H 0.3967 0.6729 0.2439 0.040 Uiso 1 1 calc R . .
C13 C 0.3378(3) 0.8158(2) 0.15491(16) 0.0381(6) Uani 1 1 d . . .
H13 H 0.2350 0.8280 0.1599 0.046 Uiso 1 1 calc R . .
C14 C 0.3935(3) 0.8889(2) 0.09774(15) 0.0352(6) Uani 1 1 d . . .
H14 H 0.3285 0.9509 0.0624 0.042 Uiso 1 1 calc R . .
C15 C 0.5415(3) 0.8733(2) 0.09105(14) 0.0297(5) Uani 1 1 d . . .
H15 H 0.5762 0.9249 0.0506 0.036 Uiso 1 1 calc R . .
C16 C 0.6455(3) 0.78248(19) 0.14264(13) 0.0236(5) Uani 1 1 d . . .
C17 C 0.7962(3) 0.7744(2) 0.13975(14) 0.0263(5) Uani 1 1 d . . .
C18 C 0.8708(3) 0.7798(3) 0.01185(16) 0.0474(7) Uani 1 1 d . . .
H18A H 0.9052 0.8251 -0.0350 0.071 Uiso 1 1 calc R . .
H18B H 0.7757 0.7757 0.0045 0.071 Uiso 1 1 calc R . .
H18C H 0.9428 0.7023 0.0273 0.071 Uiso 1 1 calc R . .
C19 C 0.9952(3) 0.8404(2) 0.07975(17) 0.0398(7) Uani 1 1 d . . .
H19A H 0.9829 0.8816 0.1158 0.060 Uiso 1 1 calc R . .
H19B H 1.0322 0.8812 0.0319 0.060 Uiso 1 1 calc R . .
H19C H 1.0657 0.7628 0.0985 0.060 Uiso 1 1 calc R . .
C20 C 0.2584(3) 1.0058(2) 0.27003(17) 0.0362(6) Uani 1 1 d . . .
H20A H 0.2339 0.9468 0.2590 0.054 Uiso 1 1 calc R . .
H20B H 0.2280 1.0775 0.2289 0.054 Uiso 1 1 calc R . .
H20C H 0.2069 1.0180 0.3163 0.054 Uiso 1 1 calc R . .
C21 C 0.4724(2) 1.07360(19) 0.31193(14) 0.0246(5) Uani 1 1 d . . .
C22 C 0.4455(3) 1.0719(2) 0.38609(14) 0.0279(5) Uani 1 1 d . . .
H22 H 0.4199 1.0103 0.4216 0.033 Uiso 1 1 calc R . .
C23 C 0.4554(3) 1.1585(2) 0.40932(15) 0.0321(6) Uani 1 1 d . . .
H23 H 0.4344 1.1569 0.4599 0.038 Uiso 1 1 calc R . .
C24 C 0.4960(3) 1.2467(2) 0.35819(15) 0.0331(6) Uani 1 1 d . . .
H24 H 0.5039 1.3058 0.3737 0.040 Uiso 1 1 calc R . .
C25 C 0.5252(3) 1.2490(2) 0.28456(15) 0.0332(6) Uani 1 1 d . . .
H25 H 0.5536 1.3099 0.2499 0.040 Uiso 1 1 calc R . .
C26 C 0.5138(3) 1.16345(19) 0.25992(14) 0.0277(5) Uani 1 1 d . . .
C27 C 0.5426(3) 1.1709(2) 0.17870(15) 0.0335(6) Uani 1 1 d . . .
H27A H 0.4599 1.1599 0.1610 0.050 Uiso 1 1 calc R . .
H27B H 0.5432 1.2490 0.1501 0.050 Uiso 1 1 calc R . .
C28 C 0.6885(4) 1.1064(2) 0.08039(16) 0.0496(8) Uani 1 1 d . . .
H28A H 0.6942 1.1830 0.0539 0.074 Uiso 1 1 calc R . .
H28B H 0.5998 1.1006 0.0660 0.074 Uiso 1 1 calc R . .
H28C H 0.7758 1.0486 0.0674 0.074 Uiso 1 1 calc R . .
C29 C 0.8082(3) 1.1070(3) 0.18181(19) 0.0475(8) Uani 1 1 d . . .
H29A H 0.9003 1.0547 0.1675 0.071 Uiso 1 1 calc R . .
H29B H 0.8049 1.0933 0.2358 0.071 Uiso 1 1 calc R . .
H29C H 0.8034 1.1864 0.1557 0.071 Uiso 1 1 calc R . .
C30 C 0.4976(3) 0.83723(19) 0.36467(13) 0.0235(5) Uani 1 1 d . . .
C31 C 0.3919(3) 0.7907(2) 0.40539(14) 0.0293(5) Uani 1 1 d . . .
H31 H 0.2909 0.8316 0.3944 0.035 Uiso 1 1 calc R . .
C32 C 0.4297(3) 0.6861(2) 0.46174(15) 0.0335(6) Uani 1 1 d . . .
H32 H 0.3562 0.6559 0.4895 0.040 Uiso 1 1 calc R . .
C33 C 0.5772(3) 0.6274(2) 0.47609(14) 0.0322(6) Uani 1 1 d . . .
H33 H 0.6051 0.5544 0.5130 0.039 Uiso 1 1 calc R . .
C34 C 0.6854(3) 0.6720(2) 0.43807(13) 0.0279(5) Uani 1 1 d . . .
H34 H 0.7855 0.6291 0.4501 0.033 Uiso 1 1 calc R . .
C35 C 0.6515(3) 0.78026(19) 0.38141(13) 0.0234(5) Uani 1 1 d . . .
C36 C 0.7598(3) 0.8283(2) 0.33910(14) 0.0253(5) Uani 1 1 d . . .
C37 C 0.9419(3) 0.7748(3) 0.43371(17) 0.0448(7) Uani 1 1 d . . .
H37A H 1.0405 0.7222 0.4501 0.067 Uiso 1 1 calc R . .
H37B H 0.8681 0.7543 0.4714 0.067 Uiso 1 1 calc R . .
H37C H 0.9359 0.8535 0.4272 0.067 Uiso 1 1 calc R . .
C38 C 1.0141(3) 0.8104(2) 0.30542(17) 0.0391(7) Uani 1 1 d . . .
H38A H 0.9929 0.8916 0.2994 0.059 Uiso 1 1 calc R . .
H38B H 1.0006 0.8021 0.2579 0.059 Uiso 1 1 calc R . .
H38C H 1.1160 0.7671 0.3208 0.059 Uiso 1 1 calc R . .
C46 C -0.1026(5) -0.0258(4) 0.5279(3) 0.0418(18) Uani 0.50 1 d PGU A -1
H46 H -0.1615 -0.0669 0.5607 0.050 Uiso 0.50 1 calc PR A -1
C47 C -0.1658(4) 0.0680(5) 0.4673(3) 0.065(2) Uani 0.50 1 d PGU A -1
H47 H -0.2679 0.0910 0.4588 0.079 Uiso 0.50 1 calc PR A -1
C48 C -0.0797(6) 0.1281(4) 0.4191(3) 0.058(2) Uani 0.50 1 d PGU A -1
H48 H -0.1228 0.1921 0.3777 0.070 Uiso 0.50 1 calc PR A -1
C49 C 0.0696(6) 0.0944(4) 0.4316(3) 0.0507(16) Uani 0.50 1 d PGU A -1
H49 H 0.1285 0.1354 0.3987 0.061 Uiso 0.50 1 calc PR A -1
C50 C 0.1328(3) 0.0006(4) 0.4922(3) 0.048(2) Uani 0.50 1 d PGU A -1
H50 H 0.2348 -0.0224 0.5007 0.057 Uiso 0.50 1 calc PR A -1
C51 C 0.0467(5) -0.0595(3) 0.5403(2) 0.0367(12) Uani 0.50 1 d PGU A -1
C52 C 0.1143(10) -0.1611(8) 0.6054(6) 0.061(2) Uani 0.50 1 d PU A -1
H52A H 0.1842 -0.2227 0.5872 0.091 Uiso 0.50 1 calc PR A -1
H52B H 0.0368 -0.1878 0.6363 0.091 Uiso 0.50 1 calc PR A -1
H52C H 0.1662 -0.1393 0.6353 0.091 Uiso 0.50 1 calc PR A -1
C39 C 0.5035(10) 0.4240(7) -0.0258(4) 0.151(4) Uani 0.50 1 d PGU B -1
H39 H 0.5439 0.3757 -0.0565 0.181 Uiso 0.50 1 calc PR B -1
C40 C 0.3796(9) 0.4161(6) 0.0194(4) 0.128(3) Uani 0.50 1 d PGU B -1
H40 H 0.3353 0.3625 0.0196 0.154 Uiso 0.50 1 calc PR B -1
C41 C 0.3205(7) 0.4869(6) 0.0643(3) 0.110(3) Uani 0.50 1 d PGU B -1
H41 H 0.2358 0.4815 0.0952 0.132 Uiso 0.50 1 calc PR B -1
C42 C 0.3853(8) 0.5654(6) 0.0640(3) 0.088(3) Uani 0.50 1 d PGU B -1
H42 H 0.3449 0.6138 0.0947 0.106 Uiso 0.50 1 calc PR B -1
C43 C 0.5092(8) 0.5733(7) 0.0188(4) 0.116(3) Uani 0.50 1 d PGU B -1
H43 H 0.5535 0.6270 0.0186 0.139 Uiso 0.50 1 calc PR B -1
C44 C 0.5683(8) 0.5026(8) -0.0261(4) 0.140(3) Uani 0.50 1 d PGU B -1
C45 C 0.7021(9) 0.5110(12) -0.0749(6) 0.275(9) Uani 0.50 1 d PGU B -1
H45A H 0.7369 0.5669 -0.0663 0.413 Uiso 0.50 1 calc PR B -1
H45B H 0.6768 0.5357 -0.1274 0.413 Uiso 0.50 1 calc PR B -1
H45C H 0.7799 0.4359 -0.0630 0.413 Uiso 0.50 1 calc PR B -1
H36 H 0.733(3) 0.911(2) 0.3256(14) 0.027(7) Uiso 1 1 d . . .
H17 H 0.865(3) 0.697(2) 0.1629(16) 0.043(8) Uiso 1 1 d . . .

loop_
_atom_site_aniso_label
_atom_site_aniso_U_11
_atom_site_aniso_U_22
_atom_site_aniso_U_33
_atom_site_aniso_U_23
_atom_site_aniso_U_13
_atom_site_aniso_U_12
Li1 0.033(2) 0.031(2) 0.054(3) -0.017(2) -0.011(2) -0.0075(19)
Li2 0.034(2) 0.029(2) 0.032(2) -0.0063(19) 0.0059(18) -0.0133(18)
P1 0.0318(3) 0.0239(3) 0.0216(3) -0.0042(3) 0.0001(2) -0.0149(3)
P2 0.0252(3) 0.0206(3) 0.0266(3) -0.0050(3) 0.0001(2) -0.0092(2)
N1 0.0350(12) 0.0284(11) 0.0376(13) -0.0088(10) -0.0122(10) -0.0038(9)
N2 0.0285(11) 0.0340(11) 0.0262(11) -0.0053(9) 0.0060(9) -0.0149(9)
N3 0.0405(12) 0.0252(11) 0.0288(12) -0.0024(9) 0.0081(10) -0.0137(9)
N4 0.0240(10) 0.0311(11) 0.0294(11) -0.0077(9) -0.0019(8) -0.0127(8)
C1 0.0519(17) 0.0374(15) 0.0330(15) -0.0050(12) 0.0036(13) -0.0280(13)
C2 0.0432(15) 0.0221(12) 0.0273(13) -0.0063(11) -0.0017(11) -0.0142(11)
C3 0.0532(17) 0.0347(15) 0.0360(16) -0.0133(13) -0.0082(13) -0.0132(13)
C4 0.079(2) 0.0483(18) 0.0433(18) -0.0263(16) -0.0078(17) -0.0180(17)
C5 0.072(2) 0.0410(18) 0.055(2) -0.0300(16) -0.0019(18) -0.0054(16)
C6 0.060(2) 0.0315(15) 0.0490(19) -0.0162(14) -0.0093(15) -0.0046(14)
C7 0.0473(16) 0.0196(12) 0.0306(14) -0.0052(11) -0.0032(12) -0.0109(11)
C8 0.0461(16) 0.0222(12) 0.0314(15) -0.0012(11) -0.0112(12) -0.0037(11)
C9 0.0497(18) 0.0430(17) 0.056(2) -0.0174(15) -0.0306(16) 0.0062(14)
C10 0.0330(15) 0.0382(16) 0.057(2) -0.0107(14) -0.0057(14) -0.0069(12)
C11 0.0282(12) 0.0261(12) 0.0218(12) -0.0057(10) 0.0005(9) -0.0141(10)
C12 0.0305(13) 0.0430(15) 0.0329(15) -0.0098(12) 0.0019(11) -0.0223(12)
C13 0.0258(13) 0.0533(17) 0.0383(16) -0.0123(14) -0.0024(11) -0.0180(12)
C14 0.0316(14) 0.0418(15) 0.0294(14) -0.0080(12) -0.0065(11) -0.0097(12)
C15 0.0313(13) 0.0317(13) 0.0236(13) -0.0020(11) -0.0010(10) -0.0136(11)
C16 0.0265(12) 0.0262(12) 0.0217(12) -0.0096(10) 0.0002(9) -0.0115(10)
C17 0.0245(12) 0.0265(13) 0.0262(13) -0.0044(11) 0.0022(10) -0.0112(10)
C18 0.0486(18) 0.062(2) 0.0351(16) -0.0204(15) 0.0124(14) -0.0225(15)
C19 0.0280(13) 0.0409(16) 0.0452(17) -0.0063(13) 0.0087(12) -0.0157(12)
C20 0.0310(14) 0.0290(13) 0.0480(17) -0.0079(12) -0.0081(12) -0.0104(11)
C21 0.0193(11) 0.0221(11) 0.0317(14) -0.0085(10) 0.0009(9) -0.0065(9)
C22 0.0274(12) 0.0250(12) 0.0314(14) -0.0083(11) 0.0019(10) -0.0104(10)
C23 0.0313(13) 0.0302(13) 0.0342(15) -0.0134(12) 0.0005(11) -0.0070(11)
C24 0.0343(14) 0.0247(13) 0.0431(16) -0.0135(12) -0.0006(12) -0.0103(11)
C25 0.0356(14) 0.0195(12) 0.0412(16) -0.0045(11) 0.0026(12) -0.0114(10)
C26 0.0271(12) 0.0189(11) 0.0314(14) -0.0035(10) -0.0011(10) -0.0052(9)
C27 0.0418(15) 0.0186(12) 0.0321(14) -0.0002(11) 0.0022(12) -0.0094(11)
C28 0.067(2) 0.0333(15) 0.0311(16) 0.0001(13) 0.0117(14) -0.0106(14)
C29 0.0425(17) 0.0369(16) 0.064(2) -0.0131(15) 0.0115(15) -0.0208(13)
C30 0.0271(12) 0.0202(11) 0.0242(12) -0.0073(10) 0.0023(9) -0.0099(9)
C31 0.0296(13) 0.0294(13) 0.0324(14) -0.0124(11) 0.0072(10) -0.0145(10)
C32 0.0416(15) 0.0338(14) 0.0295(14) -0.0078(12) 0.0114(11) -0.0242(12)
C33 0.0512(16) 0.0249(13) 0.0208(13) -0.0031(10) 0.0031(11) -0.0182(12)
C34 0.0341(13) 0.0258(12) 0.0220(12) -0.0044(10) -0.0011(10) -0.0106(10)
C35 0.0287(12) 0.0243(12) 0.0198(12) -0.0079(10) 0.0010(9) -0.0116(10)
C36 0.0245(12) 0.0220(12) 0.0280(13) -0.0052(10) -0.0001(10) -0.0087(9)
C37 0.0417(16) 0.0565(19) 0.0450(18) -0.0213(15) -0.0087(13) -0.0185(14)
C38 0.0253(13) 0.0410(16) 0.0503(18) -0.0093(14) 0.0011(12) -0.0155(12)
C46 0.022(3) 0.058(5) 0.056(5) -0.031(4) 0.013(3) -0.019(3)
C47 0.035(4) 0.089(6) 0.068(5) -0.028(4) -0.002(3) -0.011(3)
C48 0.064(5) 0.050(6) 0.046(6) -0.018(4) -0.002(4) 0.000(4)
C49 0.055(4) 0.042(4) 0.051(4) -0.016(3) 0.013(3) -0.016(3)
C50 0.036(4) 0.047(4) 0.056(5) -0.015(4) 0.009(3) -0.016(3)
C51 0.035(3) 0.034(3) 0.048(4) -0.023(3) 0.007(2) -0.012(2)
C52 0.053(5) 0.052(5) 0.064(6) -0.006(4) 0.005(4) -0.017(4)
C39 0.184(8) 0.117(6) 0.059(5) -0.024(5) -0.063(5) 0.078(6)
C40 0.182(7) 0.081(5) 0.069(5) -0.010(4) -0.079(5) 0.032(5)
C41 0.131(7) 0.088(6) 0.060(5) 0.001(4) -0.044(5) 0.017(5)
C42 0.098(6) 0.072(5) 0.047(4) -0.004(4) -0.036(4) 0.026(4)
C43 0.109(6) 0.109(6) 0.056(5) 0.009(4) -0.038(5) 0.027(5)
C44 0.122(7) 0.137(7) 0.043(4) 0.013(5) -0.018(4) 0.061(5)
C45 0.147(13) 0.33(2) 0.115(13) 0.048(13) 0.039(10) 0.059(11)

loop_
_atom_type_symbol
_atom_type_description
_atom_type_scat_dispersion_real
_atom_type_scat_dispersion_imag
_atom_type_scat_source
C C 0.0033 0.0016 'International Tables Vol C Tables 4.2.6.8 and 6.1.1.4'
H H 0.0000 0.0000 'International Tables Vol C Tables 4.2.6.8 and 6.1.1.4'
Li Li -0.0003 0.0001 'International Tables Vol C Tables 4.2.6.8 and 6.1.1.4'
N N 0.0061 0.0033 'International Tables Vol C Tables 4.2.6.8 and 6.1.1.4'
P P 0.1023 0.0942 'International Tables Vol C Tables 4.2.6.8 and 6.1.1.4'

loop_
_geom_angle_atom_site_label_1
_geom_angle_atom_site_label_2
_geom_angle_atom_site_label_3
_geom_angle
N4 Li1 N1 111.3(2)
N4 Li1 C36 40.30(11)
N1 Li1 C36 151.6(2)
N4 Li1 P1 153.1(2)
N1 Li1 P1 94.39(17)
C36 Li1 P1 113.77(19)
N4 Li1 C35 63.33(14)
N1 Li1 C35 151.2(3)
C36 Li1 C35 33.44(10)
P1 Li1 C35 90.32(15)
N4 Li1 C38 32.29(11)
N1 Li1 C38 98.18(18)
C36 Li1 C38 57.74(13)
P1 Li1 C38 154.4(2)
C35 Li1 C38 89.32(15)
N4 Li1 C34 72.82(16)
N1 Li1 C34 121.1(2)
C36 Li1 C34 59.74(14)
P1 Li1 C34 87.35(16)
C35 Li1 C34 30.69(9)
C38 Li1 C34 104.80(17)
N4 Li1 Li2 80.70(17)
N1 Li1 Li2 141.3(2)
C36 Li1 Li2 51.07(14)
P1 Li1 Li2 84.16(15)
C35 Li1 Li2 67.41(14)
C38 Li1 Li2 72.08(15)
C34 Li1 Li2 97.49(16)
N3 Li2 C17 123.9(2)
N3 Li2 C36 109.53(19)
C17 Li2 C36 115.55(19)
N3 Li2 C16 128.9(2)
C17 Li2 C16 34.13(10)
C36 Li2 C16 121.37(19)
N3 Li2 P2 89.55(15)
C17 Li2 P2 134.09(19)
C36 Li2 P2 72.65(13)
C16 Li2 P2 101.20(16)
N3 Li2 Li1 143.6(2)
C17 Li2 Li1 71.10(15)
C36 Li2 Li1 44.52(12)
C16 Li2 Li1 83.16(15)
P2 Li2 Li1 101.39(17)
C11 P1 C1 104.16(12)
C11 P1 C2 105.39(11)
C1 P1 C2 99.67(12)
C11 P1 Li1 112.69(13)
C1 P1 Li1 126.84(15)
C2 P1 Li1 105.62(14)
C30 P2 C20 105.56(12)
C30 P2 C21 102.79(11)
C20 P2 C21 101.07(11)
C30 P2 Li2 100.03(12)
C20 P2 Li2 139.54(14)
C21 P2 Li2 103.18(12)
C10 N1 C9 109.6(2)
C10 N1 C8 110.4(2)
C9 N1 C8 107.4(2)
C10 N1 Li1 114.5(2)
C9 N1 Li1 102.1(2)
C8 N1 Li1 112.2(2)
C19 N2 C17 110.6(2)
C19 N2 C18 109.3(2)
C17 N2 C18 112.6(2)
C28 N3 C29 109.4(2)
C28 N3 C27 107.2(2)
C29 N3 C27 109.7(2)
C28 N3 Li2 101.5(2)
C29 N3 Li2 112.4(2)
C27 N3 Li2 116.10(19)
C38 N4 C37 108.1(2)
C38 N4 C36 110.31(19)
C37 N4 C36 113.4(2)
C38 N4 Li1 99.9(2)
C37 N4 Li1 143.3(2)
C36 N4 Li1 76.88(17)
C3 C2 C7 119.1(2)
C3 C2 P1 121.3(2)
C7 C2 P1 119.61(18)
C4 C3 C2 120.9(3)
C5 C4 C3 120.0(3)
C4 C5 C6 119.9(3)
C5 C6 C7 121.2(3)
C6 C7 C2 118.9(2)
C6 C7 C8 118.2(2)
C2 C7 C8 122.9(2)
N1 C8 C7 115.0(2)
C12 C11 C16 120.2(2)
C12 C11 P1 121.45(19)
C16 C11 P1 117.92(17)
C13 C12 C11 122.1(2)
C14 C13 C12 118.7(2)
C15 C14 C13 121.1(2)
C14 C15 C16 122.5(2)
C17 C16 C15 121.9(2)
C17 C16 C11 122.7(2)
C15 C16 C11 115.3(2)
C17 C16 Li2 64.87(16)
C15 C16 Li2 97.40(18)
C11 C16 Li2 105.79(18)
C16 C17 N2 117.3(2)
C16 C17 Li2 81.00(18)
N2 C17 Li2 106.95(18)
C22 C21 C26 119.1(2)
C22 C21 P2 121.27(18)
C26 C21 P2 119.59(18)
C23 C22 C21 121.4(2)
C24 C23 C22 119.4(2)
C25 C24 C23 120.1(2)
C24 C25 C26 121.3(2)
C25 C26 C21 118.7(2)
C25 C26 C27 119.7(2)
C21 C26 C27 121.7(2)
N3 C27 C26 115.4(2)
C31 C30 C35 120.9(2)
C31 C30 P2 123.34(18)
C35 C30 P2 115.27(17)
C30 C31 C32 121.9(2)
C33 C32 C31 118.1(2)
C32 C33 C34 121.7(2)
C33 C34 C35 122.1(2)
C33 C34 Li1 139.55(19)
C35 C34 Li1 68.41(16)
C34 C35 C36 124.0(2)
C34 C35 C30 115.2(2)
C36 C35 C30 120.6(2)
C34 C35 Li1 80.90(18)
C36 C35 Li1 58.81(16)
C30 C35 Li1 133.00(18)
C35 C36 N4 116.7(2)
C35 C36 Li1 87.75(19)
N4 C36 Li1 62.82(16)
C35 C36 Li2 108.76(18)
N4 C36 Li2 120.97(19)
Li1 C36 Li2 84.41(18)
C47 C46 C51 120.0
C46 C47 C48 120.0
C47 C48 C49 120.0
C48 C49 C50 120.0
C51 C50 C49 120.0
C50 C51 C46 120.0
C50 C51 C52 120.3(5)
C46 C51 C52 119.7(5)
C40 C39 C44 120.0
C41 C40 C39 120.0
C40 C41 C42 120.0
C43 C42 C41 120.0
C44 C43 C42 120.0
C43 C44 C39 120.0
C43 C44 C45 120.0
C39 C44 C45 120.0

loop_
_geom_bond_atom_site_label_1
_geom_bond_atom_site_label_2
_geom_bond_distance
Li1 N4 2.029(5)
Li1 N1 2.118(5)
Li1 C36 2.222(5)
Li1 P1 2.482(4)
Li1 C35 2.595(5)
Li1 C38 2.697(5)
Li1 C34 2.756(6)
Li1 Li2 3.154(6)
Li2 N3 2.234(5)
Li2 C17 2.302(5)
Li2 C36 2.465(5)
Li2 C16 2.512(5)
Li2 P2 2.553(4)
P1 C11 1.809(2)
P1 C1 1.828(3)
P1 C2 1.845(3)
P2 C30 1.805(2)
P2 C20 1.835(3)
P2 C21 1.848(2)
N1 C10 1.468(4)
N1 C9 1.471(3)
N1 C8 1.479(3)
N2 C19 1.452(3)
N2 C17 1.453(3)
N2 C18 1.457(3)
N3 C28 1.471(4)
N3 C29 1.472(4)
N3 C27 1.484(3)
N4 C38 1.462(3)
N4 C37 1.472(3)
N4 C36 1.476(3)
C2 C3 1.390(3)
C2 C7 1.407(4)
C3 C4 1.388(4)
C4 C5 1.374(5)
C5 C6 1.380(4)
C6 C7 1.394(4)
C7 C8 1.513(4)
C11 C12 1.393(3)
C11 C16 1.438(3)
C12 C13 1.384(4)
C13 C14 1.379(4)
C14 C15 1.374(4)
C15 C16 1.430(3)
C16 C17 1.427(3)
C21 C22 1.392(3)
C21 C26 1.406(3)
C22 C23 1.390(3)
C23 C24 1.381(4)
C24 C25 1.381(4)
C25 C26 1.400(3)
C26 C27 1.507(4)
C30 C31 1.391(3)
C30 C35 1.441(3)
C31 C32 1.391(4)
C32 C33 1.380(4)
C33 C34 1.384(3)
C34 C35 1.425(3)
C35 C36 1.431(3)
C46 C47 1.3900
C46 C51 1.3900
C47 C48 1.3900
C48 C49 1.3900
C49 C50 1.3900
C50 C51 1.3900
C51 C52 1.499(9)
C39 C40 1.3900
C39 C44 1.3900
C40 C41 1.3900
C41 C42 1.3900
C42 C43 1.3900
C43 C44 1.3900
C44 C45 1.5004
